data_7062557
loop_
_publ_author_name
'Mandal, Suman'
'Harijan, Dinesh'
'Muduli, Gopendra'
'Subramaniyam, Kalaivanan'
'Rengan, Aravind Kumar'
'Prabusankar, Ganesan'

_publ_section_title
;
 Highly active higher coordinated copper(i)--N-heterocyclic chalcogenone
 catalysed click chemistry
;
_journal_issue 32
_journal_name_full 'New Journal of Chemistry'
_journal_page_first 15027
_journal_page_last 15035
_journal_paper_doi 10.1039/D3NJ01875J
_journal_volume 47
_journal_year 2023
_chemical_formula_moiety 'C42 H40 Cu I N4 Se2'
_chemical_formula_sum 'C42 H40 Cu I N4 Se2'
_chemical_formula_weight 949.14
_space_group_crystal_system monoclinic
_space_group_IT_number 15
_space_group_name_Hall '-C 2yc'
_space_group_name_H-M_alt 'C 1 2/c 1'
_atom_sites_solution_hydrogens geom
_atom_sites_solution_primary iterative
_audit_creation_date 2022-12-26
_audit_creation_method
;
Olex2 1.3
(compiled 2020.11.12 svn.r5f609507 for OlexSys, GUI svn.r6408)
;
_audit_update_record
;
2023-03-30 deposited with the CCDC.	2023-07-04 downloaded from the CCDC.
;
_cell_angle_alpha 90
_cell_angle_beta 115.236(3)
_cell_angle_gamma 90
_cell_formula_units_Z 4
_cell_length_a 28.1758(15)
_cell_length_b 10.3689(4)
_cell_length_c 14.2314(6)
_cell_measurement_reflns_used 9898
_cell_measurement_temperature 273(2)
_cell_measurement_theta_max 27.030
_cell_measurement_theta_min 2.434
_cell_volume 3760.9(3)
_computing_cell_refinement 'SAINT V8.40A (Bruker, 2019)'
_computing_data_reduction 'SAINT V8.40A (Bruker, 2019)'
_computing_molecular_graphics 'Olex2 1.3 (Dolomanov et al., 2009)'
_computing_publication_material 'Olex2 1.3 (Dolomanov et al., 2009)'
_computing_structure_refinement 'SHELXL 2018/3 (Sheldrick, 2015)'
_computing_structure_solution 'olex2.solve 1.3 (Bourhis et al., 2015)'
_diffrn_ambient_temperature 273.15
_diffrn_measured_fraction_theta_full 0.999
_diffrn_measured_fraction_theta_max 0.999
_diffrn_measurement_device_type 'Bruker APEX-II CCD'
_diffrn_measurement_method '\f and \w scans'
_diffrn_radiation_type MoK\a
_diffrn_radiation_wavelength 0.71073
_diffrn_reflns_av_R_equivalents 0.0476
_diffrn_reflns_av_unetI/netI 0.0228
_diffrn_reflns_Laue_measured_fraction_full 0.999
_diffrn_reflns_Laue_measured_fraction_max 0.999
_diffrn_reflns_limit_h_max 36
_diffrn_reflns_limit_h_min -36
_diffrn_reflns_limit_k_max 13
_diffrn_reflns_limit_k_min -13
_diffrn_reflns_limit_l_max 18
_diffrn_reflns_limit_l_min -18
_diffrn_reflns_number 42344
_diffrn_reflns_point_group_measured_fraction_full 0.999
_diffrn_reflns_point_group_measured_fraction_max 0.999
_diffrn_reflns_theta_full 25.242
_diffrn_reflns_theta_max 27.111
_diffrn_reflns_theta_min 2.120
_diffrn_source_current 1.4
_diffrn_source_power 0.07
_diffrn_source_voltage 50.0
_diffrn_standards_number 0
_exptl_absorpt_coefficient_mu 3.373
_exptl_absorpt_correction_T_max 0.7455
_exptl_absorpt_correction_T_min 0.6133
_exptl_absorpt_correction_type multi-scan
_exptl_absorpt_process_details
;
SADABS-2016/2 (Bruker,2016/2) was used for absorption correction.
wR2(int) was 0.0913 before and 0.0535 after correction.
The Ratio of minimum to maximum transmission is 0.8227.
The \l/2 correction factor is Not present.
;
_exptl_crystal_colour 'metallic light colourless'
_exptl_crystal_colour_lustre metallic
_exptl_crystal_colour_modifier light
_exptl_crystal_colour_primary colourless
_exptl_crystal_density_diffrn 1.676
_exptl_crystal_description plate
_exptl_crystal_F_000 1880
_exptl_crystal_size_max 0.26
_exptl_crystal_size_mid 0.17
_exptl_crystal_size_min 0.12
_refine_diff_density_max 0.471
_refine_diff_density_min -0.588
_refine_diff_density_rms 0.055
_refine_ls_extinction_method none
_refine_ls_goodness_of_fit_ref 1.025
_refine_ls_hydrogen_treatment constr
_refine_ls_matrix_type full
_refine_ls_number_parameters 229
_refine_ls_number_reflns 4162
_refine_ls_number_restraints 0
_refine_ls_restrained_S_all 1.025
_refine_ls_R_factor_all 0.0339
_refine_ls_R_factor_gt 0.0241
_refine_ls_shift/su_max 0.001
_refine_ls_shift/su_mean 0.000
_refine_ls_structure_factor_coef Fsqd
_refine_ls_weighting_details 'w=1/[\s^2^(Fo^2^)+(0.0210P)^2^+3.7595P] where P=(Fo^2^+2Fc^2^)/3'
_refine_ls_weighting_scheme calc
_refine_ls_wR_factor_gt 0.0518
_refine_ls_wR_factor_ref 0.0551
_reflns_Friedel_coverage 0.000
_reflns_number_gt 3488
_reflns_number_total 4162
_reflns_threshold_expression 'I > 2\s(I)'
_cod_data_source_file d3nj01875j2.cif
_cod_data_source_block 6
_cod_depositor_comments 'Adding full bibliography for 7062555--7062561.cif.'
_cod_database_code 7062557
_shelx_shelxl_version_number 2018/3
_shelx_space_group_comment
;
The symmetry employed for this shelxl refinement is uniquely defined
by the following loop, which should always be used as a source of
symmetry information in preference to the above space-group names.
They are only intended as comments.
;
_shelx_estimated_absorpt_t_max 0.688
_shelx_estimated_absorpt_t_min 0.474
_olex2_refinement_description
;
1. Fixed Uiso
 At 1.2 times of:
  All C(H) groups, All C(H,H) groups
 At 1.5 times of:
  All C(H,H,H) groups
2.a Ternary CH refined with riding coordinates:
 C4(H4)
2.b Secondary CH2 refined with riding coordinates:
 C7(H7A,H7B)
2.c Aromatic/amide H refined with riding coordinates:
 C10(H10), C11(H11), C12(H12), C13(H13), C15(H15), C17(H17), C18(H18),
 C19(H19), C20(H20), C2(H2), C3(H3)
2.d Idealised Me refined as rotating group:
 C5(H5A,H5B,H5C), C6(H6A,H6B,H6C)
;
_olex2_submission_special_instructions 'No special instructions were received'

loop_
_space_group_symop_operation_xyz
'x, y, z'
'-x, y, -z+1/2'
'x+1/2, y+1/2, z'
'-x+1/2, y+1/2, -z+1/2'
'-x, -y, -z'
'x, -y, z-1/2'
'-x+1/2, -y+1/2, -z'
'x+1/2, -y+1/2, z-1/2'

loop_
_atom_site_label
_atom_site_type_symbol
_atom_site_fract_x
_atom_site_fract_y
_atom_site_fract_z
_atom_site_U_iso_or_equiv
_atom_site_adp_type
_atom_site_occupancy
_atom_site_site_symmetry_order
_atom_site_calc_flag
_atom_site_refinement_flags_posn
_atom_site_refinement_flags_adp
_atom_site_refinement_flags_occupancy
_atom_site_disorder_assembly
_atom_site_disorder_group
I1 I 0.500000 0.47496(2) 0.250000 0.05003(8) Uani 1 2 d S T P . .
Se1 Se 0.42737(2) 0.12023(2) 0.25634(2) 0.04095(7) Uani 1 1 d . . . . .
Cu1 Cu 0.500000 0.22768(4) 0.250000 0.04530(11) Uani 1 2 d S T P . .
C1 C 0.41283(8) 0.2521(2) 0.32959(17) 0.0335(5) Uani 1 1 d . . . . .
N2 N 0.38114(7) 0.35410(16) 0.28875(14) 0.0348(4) Uani 1 1 d . . . . .
N3 N 0.43245(7) 0.26453(17) 0.43372(14) 0.0389(4) Uani 1 1 d . . . . .
C7 C 0.35411(8) 0.3837(2) 0.17697(16) 0.0371(5) Uani 1 1 d . . . . .
H7A H 0.347001 0.303942 0.137671 0.045 Uiso 1 1 calc R U . . .
H7B H 0.376889 0.435965 0.157076 0.045 Uiso 1 1 calc R U . . .
C8 C 0.30315(8) 0.4547(2) 0.15023(16) 0.0349(5) Uani 1 1 d . . . . .
C9 C 0.30233(9) 0.5905(2) 0.15084(16) 0.0369(5) Uani 1 1 d . . . . .
C10 C 0.34804(10) 0.6685(2) 0.17760(19) 0.0468(6) Uani 1 1 d . . . . .
H10 H 0.380251 0.629147 0.193799 0.056 Uiso 1 1 calc R U . . .
C11 C 0.34530(11) 0.7985(3) 0.1798(2) 0.0562(7) Uani 1 1 d . . . . .
H11 H 0.375748 0.846834 0.198005 0.067 Uiso 1 1 calc R U . . .
C12 C 0.29743(13) 0.8623(3) 0.1552(2) 0.0612(7) Uani 1 1 d . . . . .
H12 H 0.296379 0.951868 0.156946 0.073 Uiso 1 1 calc R U . . .
C13 C 0.25307(11) 0.7933(2) 0.1289(2) 0.0539(6) Uani 1 1 d . . . . .
H13 H 0.221532 0.836196 0.112466 0.065 Uiso 1 1 calc R U . . .
C14 C 0.25349(9) 0.6557(2) 0.12591(17) 0.0406(5) Uani 1 1 d . . . . .
C15 C 0.20826(9) 0.5844(2) 0.09980(18) 0.0452(6) Uani 1 1 d . . . . .
H15 H 0.176763 0.627507 0.083297 0.054 Uiso 1 1 calc R U . . .
C16 C 0.20814(8) 0.4501(2) 0.09732(17) 0.0403(5) Uani 1 1 d . . . . .
C17 C 0.16114(10) 0.3775(3) 0.0673(2) 0.0537(7) Uani 1 1 d . . . . .
H17 H 0.129381 0.420302 0.048325 0.064 Uiso 1 1 calc R U . . .
C18 C 0.16186(10) 0.2480(3) 0.0660(2) 0.0572(7) Uani 1 1 d . . . . .
H18 H 0.130633 0.202163 0.045009 0.069 Uiso 1 1 calc R U . . .
C19 C 0.20936(10) 0.1814(3) 0.0959(2) 0.0538(6) Uani 1 1 d . . . . .
H19 H 0.209408 0.091754 0.096164 0.065 Uiso 1 1 calc R U . . .
C20 C 0.25534(10) 0.2461(2) 0.12461(18) 0.0449(6) Uani 1 1 d . . . . .
H20 H 0.286398 0.199901 0.144259 0.054 Uiso 1 1 calc R U . . .
C21 C 0.25686(8) 0.3834(2) 0.12515(16) 0.0358(5) Uani 1 1 d . . . . .
C2 C 0.38220(9) 0.4319(2) 0.36798(18) 0.0457(6) Uani 1 1 d . . . . .
H2 H 0.363941 0.508801 0.360374 0.055 Uiso 1 1 calc R U . . .
C3 C 0.41416(10) 0.3771(2) 0.45780(19) 0.0493(6) Uani 1 1 d . . . . .
H3 H 0.422473 0.409032 0.524055 0.059 Uiso 1 1 calc R U . . .
C4 C 0.47148(9) 0.1773(2) 0.51035(19) 0.0475(6) Uani 1 1 d . . . . .
H4 H 0.470775 0.095476 0.475365 0.057 Uiso 1 1 calc R U . . .
C5 C 0.45751(12) 0.1497(3) 0.5994(2) 0.0625(7) Uani 1 1 d . . . . .
H5A H 0.421582 0.122340 0.572770 0.094 Uiso 1 1 calc R U . . .
H5B H 0.462171 0.226419 0.640201 0.094 Uiso 1 1 calc R U . . .
H5C H 0.479869 0.082733 0.642105 0.094 Uiso 1 1 calc R U . . .
C6 C 0.52529(10) 0.2343(4) 0.5451(3) 0.0771(10) Uani 1 1 d . . . . .
H6A H 0.532320 0.249435 0.485637 0.116 Uiso 1 1 calc R U . . .
H6B H 0.550876 0.175447 0.591433 0.116 Uiso 1 1 calc R U . . .
H6C H 0.527105 0.314353 0.580280 0.116 Uiso 1 1 calc R U . . .

loop_
_atom_site_aniso_label
_atom_site_aniso_U_11
_atom_site_aniso_U_22
_atom_site_aniso_U_33
_atom_site_aniso_U_23
_atom_site_aniso_U_13
_atom_site_aniso_U_12
I1 0.03971(13) 0.03620(12) 0.07143(17) 0.000 0.02103(11) 0.000
Se1 0.04216(13) 0.02924(11) 0.05670(15) -0.00637(10) 0.02609(11) -0.00107(9)
Cu1 0.0436(2) 0.0448(2) 0.0540(3) 0.000 0.0272(2) 0.000
C1 0.0231(10) 0.0338(11) 0.0443(12) -0.0014(9) 0.0149(9) -0.0008(8)
N2 0.0274(9) 0.0375(10) 0.0379(10) -0.0037(8) 0.0122(8) 0.0054(7)
N3 0.0341(10) 0.0392(10) 0.0385(10) 0.0003(8) 0.0108(8) 0.0081(8)
C7 0.0321(11) 0.0419(12) 0.0370(11) -0.0014(9) 0.0144(9) 0.0039(9)
C8 0.0328(11) 0.0397(12) 0.0311(11) 0.0020(9) 0.0125(9) 0.0049(9)
C9 0.0374(12) 0.0402(12) 0.0310(11) 0.0019(9) 0.0126(9) 0.0017(9)
C10 0.0444(13) 0.0460(14) 0.0502(14) -0.0020(11) 0.0203(11) -0.0032(11)
C11 0.0609(17) 0.0491(15) 0.0610(17) -0.0039(13) 0.0284(14) -0.0130(13)
C12 0.081(2) 0.0372(14) 0.0673(18) 0.0024(12) 0.0329(16) 0.0033(14)
C13 0.0600(16) 0.0442(14) 0.0570(15) 0.0084(12) 0.0245(13) 0.0155(13)
C14 0.0444(13) 0.0392(12) 0.0371(12) 0.0054(9) 0.0164(10) 0.0092(10)
C15 0.0346(12) 0.0528(14) 0.0468(13) 0.0104(11) 0.0161(11) 0.0131(11)
C16 0.0318(11) 0.0503(14) 0.0372(12) 0.0083(10) 0.0132(10) 0.0041(10)
C17 0.0327(13) 0.0639(17) 0.0610(16) 0.0127(13) 0.0166(12) 0.0029(12)
C18 0.0422(14) 0.0656(18) 0.0604(17) 0.0056(13) 0.0187(13) -0.0133(13)
C19 0.0578(16) 0.0452(14) 0.0591(16) 0.0031(12) 0.0256(13) -0.0075(12)
C20 0.0450(14) 0.0431(13) 0.0478(14) 0.0045(10) 0.0208(11) 0.0034(10)
C21 0.0341(11) 0.0411(12) 0.0307(10) 0.0033(9) 0.0123(9) 0.0024(9)
C2 0.0467(14) 0.0445(13) 0.0433(13) -0.0052(11) 0.0167(11) 0.0151(11)
C3 0.0506(15) 0.0501(14) 0.0423(13) -0.0078(11) 0.0151(12) 0.0145(12)
C4 0.0426(13) 0.0453(13) 0.0476(14) 0.0066(11) 0.0124(11) 0.0146(11)
C5 0.0608(17) 0.0653(18) 0.0559(16) 0.0164(13) 0.0195(14) 0.0090(14)
C6 0.0381(15) 0.107(3) 0.078(2) 0.0233(19) 0.0162(15) 0.0135(16)

loop_
_atom_type_symbol
_atom_type_description
_atom_type_scat_dispersion_real
_atom_type_scat_dispersion_imag
_atom_type_scat_source
C C 0.0033 0.0016 'International Tables Vol C Tables 4.2.6.8 and 6.1.1.4'
H H 0.0000 0.0000 'International Tables Vol C Tables 4.2.6.8 and 6.1.1.4'
Cu Cu 0.3201 1.2651 'International Tables Vol C Tables 4.2.6.8 and 6.1.1.4'
I I -0.4742 1.8119 'International Tables Vol C Tables 4.2.6.8 and 6.1.1.4'
N N 0.0061 0.0033 'International Tables Vol C Tables 4.2.6.8 and 6.1.1.4'
Se Se -0.0929 2.2259 'International Tables Vol C Tables 4.2.6.8 and 6.1.1.4'

loop_
_geom_angle_atom_site_label_1
_geom_angle_atom_site_label_2
_geom_angle_atom_site_label_3
_geom_angle
_geom_angle_site_symmetry_1
_geom_angle_site_symmetry_3
_geom_angle_publ_flag
C1 Se1 Cu1 94.34(6) . . ?
Se1 Cu1 I1 118.100(10) 2_655 . ?
Se1 Cu1 I1 118.100(10) . . ?
Se1 Cu1 Se1 123.80(2) . 2_655 ?
N2 C1 Se1 126.67(16) . . ?
N2 C1 N3 106.54(18) . . ?
N3 C1 Se1 126.78(15) . . ?
C1 N2 C7 124.89(18) . . ?
C1 N2 C2 109.15(18) . . ?
C2 N2 C7 125.68(18) . . ?
C1 N3 C3 109.46(18) . . ?
C1 N3 C4 125.32(18) . . ?
C3 N3 C4 124.99(19) . . ?
N2 C7 H7A 109.3 . . ?
N2 C7 H7B 109.3 . . ?
N2 C7 C8 111.81(17) . . ?
H7A C7 H7B 107.9 . . ?
C8 C7 H7A 109.3 . . ?
C8 C7 H7B 109.3 . . ?
C9 C8 C7 120.15(19) . . ?
C21 C8 C7 119.10(19) . . ?
C21 C8 C9 120.75(19) . . ?
C8 C9 C10 123.5(2) . . ?
C8 C9 C14 119.1(2) . . ?
C10 C9 C14 117.4(2) . . ?
C9 C10 H10 119.4 . . ?
C11 C10 C9 121.1(2) . . ?
C11 C10 H10 119.4 . . ?
C10 C11 H11 119.3 . . ?
C10 C11 C12 121.5(3) . . ?
C12 C11 H11 119.3 . . ?
C11 C12 H12 120.1 . . ?
C13 C12 C11 119.8(2) . . ?
C13 C12 H12 120.1 . . ?
C12 C13 H13 119.3 . . ?
C12 C13 C14 121.4(2) . . ?
C14 C13 H13 119.3 . . ?
C13 C14 C9 118.8(2) . . ?
C15 C14 C9 119.5(2) . . ?
C15 C14 C13 121.7(2) . . ?
C14 C15 H15 118.9 . . ?
C14 C15 C16 122.3(2) . . ?
C16 C15 H15 118.9 . . ?
C15 C16 C17 121.9(2) . . ?
C15 C16 C21 118.9(2) . . ?
C17 C16 C21 119.1(2) . . ?
C16 C17 H17 119.5 . . ?
C18 C17 C16 121.1(2) . . ?
C18 C17 H17 119.5 . . ?
C17 C18 H18 119.8 . . ?
C17 C18 C19 120.4(2) . . ?
C19 C18 H18 119.8 . . ?
C18 C19 H19 119.5 . . ?
C20 C19 C18 120.9(2) . . ?
C20 C19 H19 119.5 . . ?
C19 C20 H20 119.4 . . ?
C19 C20 C21 121.2(2) . . ?
C21 C20 H20 119.4 . . ?
C8 C21 C16 119.4(2) . . ?
C8 C21 C20 123.3(2) . . ?
C20 C21 C16 117.2(2) . . ?
N2 C2 H2 126.1 . . ?
C3 C2 N2 107.8(2) . . ?
C3 C2 H2 126.1 . . ?
N3 C3 H3 126.5 . . ?
C2 C3 N3 107.0(2) . . ?
C2 C3 H3 126.5 . . ?
N3 C4 H4 107.9 . . ?
N3 C4 C5 110.9(2) . . ?
N3 C4 C6 109.3(2) . . ?
C5 C4 H4 107.9 . . ?
C6 C4 H4 107.9 . . ?
C6 C4 C5 112.8(2) . . ?
C4 C5 H5A 109.5 . . ?
C4 C5 H5B 109.5 . . ?
C4 C5 H5C 109.5 . . ?
H5A C5 H5B 109.5 . . ?
H5A C5 H5C 109.5 . . ?
H5B C5 H5C 109.5 . . ?
C4 C6 H6A 109.5 . . ?
C4 C6 H6B 109.5 . . ?
C4 C6 H6C 109.5 . . ?
H6A C6 H6B 109.5 . . ?
H6A C6 H6C 109.5 . . ?
H6B C6 H6C 109.5 . . ?

loop_
_geom_bond_atom_site_label_1
_geom_bond_atom_site_label_2
_geom_bond_distance
_geom_bond_site_symmetry_2
_geom_bond_publ_flag
I1 Cu1 2.5641(5) . ?
Se1 Cu1 2.3654(3) . ?
Se1 C1 1.867(2) . ?
C1 N2 1.346(3) . ?
C1 N3 1.349(3) . ?
N2 C7 1.474(3) . ?
N2 C2 1.376(3) . ?
N3 C3 1.377(3) . ?
N3 C4 1.481(3) . ?
C7 H7A 0.9700 . ?
C7 H7B 0.9700 . ?
C7 C8 1.511(3) . ?
C8 C9 1.408(3) . ?
C8 C21 1.407(3) . ?
C9 C10 1.428(3) . ?
C9 C14 1.435(3) . ?
C10 H10 0.9300 . ?
C10 C11 1.351(3) . ?
C11 H11 0.9300 . ?
C11 C12 1.406(4) . ?
C12 H12 0.9300 . ?
C12 C13 1.347(4) . ?
C13 H13 0.9300 . ?
C13 C14 1.428(3) . ?
C14 C15 1.380(3) . ?
C15 H15 0.9300 . ?
C15 C16 1.393(3) . ?
C16 C17 1.422(3) . ?
C16 C21 1.434(3) . ?
C17 H17 0.9300 . ?
C17 C18 1.343(4) . ?
C18 H18 0.9300 . ?
C18 C19 1.401(4) . ?
C19 H19 0.9300 . ?
C19 C20 1.358(3) . ?
C20 H20 0.9300 . ?
C20 C21 1.424(3) . ?
C2 H2 0.9300 . ?
C2 C3 1.336(3) . ?
C3 H3 0.9300 . ?
C4 H4 0.9800 . ?
C4 C5 1.507(4) . ?
C4 C6 1.501(4) . ?
C5 H5A 0.9600 . ?
C5 H5B 0.9600 . ?
C5 H5C 0.9600 . ?
C6 H6A 0.9600 . ?
C6 H6B 0.9600 . ?
C6 H6C 0.9600 . ?

loop_
_geom_torsion_atom_site_label_1
_geom_torsion_atom_site_label_2
_geom_torsion_atom_site_label_3
_geom_torsion_atom_site_label_4
_geom_torsion
_geom_torsion_site_symmetry_1
_geom_torsion_site_symmetry_2
_geom_torsion_site_symmetry_3
_geom_torsion_site_symmetry_4
_geom_torsion_publ_flag
Se1 C1 N2 C7 -3.5(3) . . . . ?
Se1 C1 N2 C2 -177.80(17) . . . . ?
Se1 C1 N3 C3 177.44(17) . . . . ?
Se1 C1 N3 C4 2.7(3) . . . . ?
Cu1 Se1 C1 N2 89.54(18) . . . . ?
Cu1 Se1 C1 N3 -89.68(18) . . . . ?
C1 N2 C7 C8 150.6(2) . . . . ?
C1 N2 C2 C3 -0.6(3) . . . . ?
C1 N3 C3 C2 1.6(3) . . . . ?
C1 N3 C4 C5 -138.2(2) . . . . ?
C1 N3 C4 C6 96.8(3) . . . . ?
N2 C1 N3 C3 -1.9(2) . . . . ?
N2 C1 N3 C4 -176.6(2) . . . . ?
N2 C7 C8 C9 91.2(2) . . . . ?
N2 C7 C8 C21 -88.6(2) . . . . ?
N2 C2 C3 N3 -0.6(3) . . . . ?
N3 C1 N2 C7 175.81(19) . . . . ?
N3 C1 N2 C2 1.6(2) . . . . ?
C7 N2 C2 C3 -174.8(2) . . . . ?
C7 C8 C9 C10 -1.1(3) . . . . ?
C7 C8 C9 C14 -179.54(19) . . . . ?
C7 C8 C21 C16 -178.54(19) . . . . ?
C7 C8 C21 C20 0.7(3) . . . . ?
C8 C9 C10 C11 -178.1(2) . . . . ?
C8 C9 C14 C13 178.6(2) . . . . ?
C8 C9 C14 C15 -1.3(3) . . . . ?
C9 C8 C21 C16 1.6(3) . . . . ?
C9 C8 C21 C20 -179.1(2) . . . . ?
C9 C10 C11 C12 -0.5(4) . . . . ?
C9 C14 C15 C16 0.4(4) . . . . ?
C10 C9 C14 C13 0.1(3) . . . . ?
C10 C9 C14 C15 -179.9(2) . . . . ?
C10 C11 C12 C13 0.2(4) . . . . ?
C11 C12 C13 C14 0.3(4) . . . . ?
C12 C13 C14 C9 -0.4(4) . . . . ?
C12 C13 C14 C15 179.6(3) . . . . ?
C13 C14 C15 C16 -179.5(2) . . . . ?
C14 C9 C10 C11 0.3(3) . . . . ?
C14 C15 C16 C17 -178.1(2) . . . . ?
C14 C15 C16 C21 1.5(3) . . . . ?
C15 C16 C17 C18 -179.6(3) . . . . ?
C15 C16 C21 C8 -2.5(3) . . . . ?
C15 C16 C21 C20 178.2(2) . . . . ?
C16 C17 C18 C19 1.1(4) . . . . ?
C17 C16 C21 C8 177.1(2) . . . . ?
C17 C16 C21 C20 -2.3(3) . . . . ?
C17 C18 C19 C20 -1.5(4) . . . . ?
C18 C19 C20 C21 -0.1(4) . . . . ?
C19 C20 C21 C8 -177.4(2) . . . . ?
C19 C20 C21 C16 1.9(3) . . . . ?
C21 C8 C9 C10 178.7(2) . . . . ?
C21 C8 C9 C14 0.3(3) . . . . ?
C21 C16 C17 C18 0.8(4) . . . . ?
C2 N2 C7 C8 -36.1(3) . . . . ?
C3 N3 C4 C5 47.9(3) . . . . ?
C3 N3 C4 C6 -77.1(3) . . . . ?
C4 N3 C3 C2 176.3(2) . . . . ?
